data_7119563
loop_
_publ_author_name
'Zhang, Yuanyuan'
'Schley, Nathan D.'

_publ_section_title
;
 Reversible alkoxycarbene formation by C-H activation of ethers via
 discrete, isolable intermediates.
;
_journal_issue 13
_journal_name_full 'Chemical communications (Cambridge, England)'
_journal_page_first 2130
_journal_page_last 2133
_journal_paper_doi 10.1039/c6cc09838j
_journal_volume 53
_journal_year 2017
_chemical_formula_moiety 'C40 H32 Cl Ir O2 P2, C6 H6'
_chemical_formula_sum 'C46 H38 Cl Ir O2 P2'
_chemical_formula_weight 912.35
_space_group_crystal_system monoclinic
_space_group_IT_number 14
_space_group_name_Hall '-P 2yn'
_space_group_name_H-M_alt 'P 1 21/n 1'
_symmetry_space_group_name_Hall '-P 2yn'
_symmetry_space_group_name_H-M 'P 1 21/n 1'
_atom_sites_solution_hydrogens geom
_atom_sites_solution_primary direct
_audit_creation_date 2016-08-09
_audit_creation_method
;
Olex2 1.2
(compiled 2016.02.19 svn.r3266 for OlexSys, GUI svn.r5155)
;
_audit_update_record
;
2016-12-10 deposited with the CCDC.
2017-01-20 downloaded from the CCDC.
;
_cell_angle_alpha 90
_cell_angle_beta 97.6709(9)
_cell_angle_gamma 90
_cell_formula_units_Z 4
_cell_length_a 8.41924(8)
_cell_length_b 18.7237(2)
_cell_length_c 24.1937(2)
_cell_measurement_reflns_used 20842
_cell_measurement_temperature 100
_cell_measurement_theta_max 73.2500
_cell_measurement_theta_min 3.6790
_cell_volume 3779.75(6)
_computing_cell_refinement 'CrysAlisPro 1.171.38.43 (Rigaku OD, 2015)'
_computing_data_collection 'CrysAlisPro 1.171.38.43 (Rigaku OD, 2015)'
_computing_data_reduction 'CrysAlisPro 1.171.38.43 (Rigaku OD, 2015)'
_computing_molecular_graphics 'Olex2 (Dolomanov et al., 2009)'
_computing_publication_material 'Olex2 (Dolomanov et al., 2009)'
_computing_structure_refinement 'ShelXL (Sheldrick, 2015)'
_computing_structure_solution 'ShelXT (Sheldrick, 2015)'
_diffrn_ambient_environment N~2~
_diffrn_ambient_temperature 100
_diffrn_detector 'CCD plate'
_diffrn_detector_area_resol_mean 8.1506
_diffrn_detector_type EosS2
_diffrn_measured_fraction_theta_full 1.000
_diffrn_measured_fraction_theta_max 0.984
_diffrn_measurement_details
;
List of Runs (angles in degrees, time in seconds):

  # Type    Start    End  Width  t~exp~   \w     \q     \k     \f   Frames
#--------------------------------------------------------------------------
  1  \w   -107.00 -17.00   1.00    3.64    --  -37.09 -34.00  31.00   90
  2  \w    -57.00  32.00   1.00    3.64    --  -37.09  34.00-171.00   89
  3  \w     17.00 107.00   1.00    3.64    --   37.09  34.00-171.00   90
  4  \w    -32.00  57.00   1.00    3.64    --   37.09 -34.00  31.00   89
  5  \w     41.00 131.00   1.00   14.58    --  111.00 -34.00  31.00   90
  6  \w     91.00 178.00   1.00   14.58    --  111.00  34.00-171.00   87
  7  \w     43.00 138.00   1.00   14.58    --  111.00 -77.00 -60.00   95
  8  \w   -108.00  -8.00   1.00    3.64    --  -37.09 -19.00-180.00  100
  9  \w    -64.00  30.00   1.00    3.64    --  -37.09  77.00 -60.00   94
 10  \w    -54.00  30.00   1.00    3.64    --  -37.09  57.00 -60.00   84
 11  \w     20.00 104.00   1.00    3.64    --   37.09  57.00  60.00   84
 12  \w     20.00 104.00   1.00    3.64    --   37.09  57.00-150.00   84
 13  \w     20.00 104.00   1.00    3.64    --   37.09  57.00 150.00   84
 14  \w     18.00 106.00   1.00    3.64    --   37.09  38.00  30.00   88
 15  \w     20.00 104.00   1.00    3.64    --   37.09  57.00 120.00   84
 16  \w     90.00 178.00   1.00   14.58    --  111.00  30.00 -60.00   88
 17  \w     43.00 138.00   1.00   14.58    --  111.00 -77.00-180.00   95
 18  \w     43.00 128.00   1.00   14.58    --  111.00 -45.00-180.00   85
 19  \w     43.00 138.00   1.00   14.58    --  111.00 -77.00  90.00   95
 20  \w     94.00 178.00   1.00   14.58    --  111.00  45.00   0.00   84
 21  \w     94.00 178.00   1.00   14.58    --  111.00  45.00-150.00   84
 22  \w    -64.00  30.00   1.00    3.64    --  -37.09  77.00  30.00   94
 23  \w    -64.00  30.00   1.00    3.64    --  -37.09  77.00-150.00   94
 24  \w    -64.00  30.00   1.00    3.64    --  -37.09  77.00 120.00   94
 25  \w     10.00  84.00   1.00    3.64    --   37.09  77.00   0.00   74
 26  \w     10.00 105.00   1.00    3.64    --   37.09  77.00 -90.00   95
;
_diffrn_measurement_device 'four-circle diffractometer'
_diffrn_measurement_device_type 'SuperNova, Dual, Cu at zero, EosS2'
_diffrn_measurement_method '\w scans'
_diffrn_orient_matrix_type 'CrysAlisPro convention (1999,Acta A55,543-557)'
_diffrn_orient_matrix_UB_11 -0.0966079000
_diffrn_orient_matrix_UB_12 -0.0122957000
_diffrn_orient_matrix_UB_13 -0.0579170000
_diffrn_orient_matrix_UB_21 0.1362122000
_diffrn_orient_matrix_UB_22 0.0340401000
_diffrn_orient_matrix_UB_23 -0.0276381000
_diffrn_orient_matrix_UB_31 0.0788475000
_diffrn_orient_matrix_UB_32 -0.0738828000
_diffrn_orient_matrix_UB_33 -0.0030697000
_diffrn_radiation_monochromator mirror
_diffrn_radiation_probe x-ray
_diffrn_radiation_type CuK\a
_diffrn_radiation_wavelength 1.54184
_diffrn_reflns_av_R_equivalents 0.0439
_diffrn_reflns_av_unetI/netI 0.0331
_diffrn_reflns_Laue_measured_fraction_full 1.000
_diffrn_reflns_Laue_measured_fraction_max 0.984
_diffrn_reflns_limit_h_max 10
_diffrn_reflns_limit_h_min -9
_diffrn_reflns_limit_k_max 18
_diffrn_reflns_limit_k_min -22
_diffrn_reflns_limit_l_max 29
_diffrn_reflns_limit_l_min -30
_diffrn_reflns_number 36409
_diffrn_reflns_point_group_measured_fraction_full 1.000
_diffrn_reflns_point_group_measured_fraction_max 0.984
_diffrn_reflns_theta_full 67.684
_diffrn_reflns_theta_max 73.416
_diffrn_reflns_theta_min 3.687
_diffrn_source 'micro-focus sealed X-ray tube'
_diffrn_source_type 'SuperNova (Cu) X-ray Source'
_exptl_absorpt_coefficient_mu 8.590
_exptl_absorpt_correction_T_max 1.00000
_exptl_absorpt_correction_T_min 0.58334
_exptl_absorpt_correction_type multi-scan
_exptl_absorpt_process_details
;
CrysAlisPro 1.171.38.43 (Rigaku Oxford Diffraction, 2015)
Empirical absorption correction using spherical harmonics,
 implemented in SCALE3 ABSPACK scaling algorithm.
;
_exptl_crystal_colour green
_exptl_crystal_colour_primary green
_exptl_crystal_density_diffrn 1.603
_exptl_crystal_description plate
_exptl_crystal_F_000 1816
_exptl_crystal_size_max 0.089
_exptl_crystal_size_mid 0.039
_exptl_crystal_size_min 0.01
_refine_diff_density_max 1.594
_refine_diff_density_min -1.395
_refine_diff_density_rms 0.105
_refine_ls_extinction_method none
_refine_ls_goodness_of_fit_ref 1.059
_refine_ls_hydrogen_treatment constr
_refine_ls_matrix_type full
_refine_ls_number_parameters 469
_refine_ls_number_reflns 7488
_refine_ls_number_restraints 0
_refine_ls_restrained_S_all 1.059
_refine_ls_R_factor_all 0.0329
_refine_ls_R_factor_gt 0.0301
_refine_ls_shift/su_max 0.002
_refine_ls_shift/su_mean 0.000
_refine_ls_structure_factor_coef Fsqd
_refine_ls_weighting_details 'w=1/[\s^2^(Fo^2^)+(0.0387P)^2^+4.6871P] where P=(Fo^2^+2Fc^2^)/3'
_refine_ls_weighting_scheme calc
_refine_ls_wR_factor_gt 0.0748
_refine_ls_wR_factor_ref 0.0766
_reflns_Friedel_coverage 0.000
_reflns_number_gt 6962
_reflns_number_total 7488
_reflns_threshold_expression 'I > 2\s(I)'
_cod_data_source_file c6cc09838j2.cif
_cod_data_source_block Complex_1
_cod_depositor_comments 'Adding full bibliography for 7119563--7119566.cif.'
_cod_original_cell_volume 3779.75(7)
_cod_database_code 7119563
_chemical_oxdiff_formula C46H38Cl1Ir1O2P2
_shelx_space_group_comment
;
The symmetry employed for this shelxl refinement is uniquely defined
by the following loop, which should always be used as a source of
symmetry information in preference to the above space-group names.
They are only intended as comments.
;
_reflns_odcompleteness_completeness 99.96
_reflns_odcompleteness_iscentric 1
_reflns_odcompleteness_theta 68.13
_olex2_refinement_description
;
1. Fixed Uiso
 At 1.2 times of:
  All C(H) groups, All C(H,H) groups
2.a Secondary CH2 refined with riding coordinates:
 C2(H2A,H2B), C23(H23A,H23B), C24(H24A,H24B)
2.b Aromatic/amide H refined with riding coordinates:
 C5(H5), C6(H6), C7(H7), C10(H10), C11(H11), C12(H12), C13(H13), C14(H14),
 C16(H16), C17(H17), C18(H18), C19(H19), C20(H20), C26(H26), C27(H27), C28(H28),
  C30(H30), C31(H31), C32(H32), C33(H33), C34(H34), C36(H36), C37(H37),
 C38(H38), C39(H39), C40(H40), C41(H41), C42(H42), C43(H43), C44(H44), C45(H45),
  C46(H46)
;
_shelx_shelxl_version_number 2014/7
_olex2_date_sample_data_collection 2016-08-09
_olex2_exptl_crystal_mounting_method 'Mounted in a polyimide loop'
_olex2_submission_special_instructions 'No special instructions were received'
_oxdiff_exptl_absorpt_empirical_details
;
Empirical correction (ABSPACK) includes:
- Absorption correction using spherical harmonics
- Frame scaling
;
_oxdiff_exptl_absorpt_empirical_full_max 1.948
_oxdiff_exptl_absorpt_empirical_full_min 0.533

loop_
_space_group_symop_operation_xyz
'x, y, z'
'-x+1/2, y+1/2, -z+1/2'
'-x, -y, -z'
'x-1/2, -y-1/2, z-1/2'

loop_
_atom_site_label
_atom_site_type_symbol
_atom_site_fract_x
_atom_site_fract_y
_atom_site_fract_z
_atom_site_U_iso_or_equiv
_atom_site_adp_type
_atom_site_occupancy
_atom_site_site_symmetry_order
_atom_site_calc_flag
_atom_site_refinement_flags_posn
Ir1 Ir 0.74900(2) 0.28145(2) 0.28213(2) 0.01598(6) Uani 1 1 d .
Cl1 Cl 0.77912(10) 0.15647(4) 0.29997(3) 0.02367(16) Uani 1 1 d .
P1 P 0.58232(10) 0.25979(5) 0.19937(3) 0.01738(16) Uani 1 1 d .
P2 P 0.91021(10) 0.31755(4) 0.36081(3) 0.01677(16) Uani 1 1 d .
O1 O 0.7554(3) 0.43903(13) 0.28980(9) 0.0226(5) Uani 1 1 d .
O2 O 0.7692(5) 0.13373(17) 0.47854(14) 0.0534(9) Uani 1 1 d .
C1 C 0.7093(4) 0.37780(17) 0.26262(13) 0.0186(6) Uani 1 1 d .
C2 C 0.6932(4) 0.50217(18) 0.25806(13) 0.0218(7) Uani 1 1 d .
H2A H 0.7816 0.5310 0.2464 0.026 Uiso 1 1 calc R
H2B H 0.6294 0.5325 0.2804 0.026 Uiso 1 1 calc R
C3 C 0.6065(4) 0.39865(18) 0.21181(13) 0.0184(6) Uani 1 1 d .
C4 C 0.5895(4) 0.47136(19) 0.20814(13) 0.0216(7) Uani 1 1 d .
C5 C 0.4876(4) 0.50025(19) 0.16380(14) 0.0249(7) Uani 1 1 d .
H5 H 0.4727 0.5504 0.1599 0.030 Uiso 1 1 calc R
C6 C 0.4084(4) 0.4524(2) 0.12535(14) 0.0264(7) Uani 1 1 d .
H6 H 0.3368 0.4710 0.0951 0.032 Uiso 1 1 calc R
C7 C 0.4294(4) 0.37840(19) 0.12937(13) 0.0229(7) Uani 1 1 d .
H7 H 0.3746 0.3478 0.1019 0.028 Uiso 1 1 calc R
C8 C 0.5310(4) 0.35019(18) 0.17377(13) 0.0199(6) Uani 1 1 d .
C9 C 0.6529(4) 0.21147(18) 0.14180(13) 0.0202(7) Uani 1 1 d .
C10 C 0.7021(4) 0.2459(2) 0.09603(13) 0.0235(7) Uani 1 1 d .
H10 H 0.6983 0.2965 0.0935 0.028 Uiso 1 1 calc R
C11 C 0.7570(4) 0.2059(2) 0.05403(14) 0.0271(8) Uani 1 1 d .
H11 H 0.7898 0.2296 0.0227 0.033 Uiso 1 1 calc R
C12 C 0.7645(4) 0.1324(2) 0.05709(14) 0.0285(8) Uani 1 1 d .
H12 H 0.8032 0.1057 0.0283 0.034 Uiso 1 1 calc R
C13 C 0.7149(4) 0.0975(2) 0.10279(15) 0.0274(8) Uani 1 1 d .
H13 H 0.7197 0.0469 0.1052 0.033 Uiso 1 1 calc R
C14 C 0.6586(4) 0.13682(19) 0.14451(14) 0.0243(7) Uani 1 1 d .
H14 H 0.6235 0.1129 0.1753 0.029 Uiso 1 1 calc R
C15 C 0.3893(4) 0.21763(17) 0.20254(15) 0.0212(7) Uani 1 1 d .
C16 C 0.2833(4) 0.2058(2) 0.15386(16) 0.0272(8) Uani 1 1 d .
H16 H 0.3161 0.2155 0.1185 0.033 Uiso 1 1 calc R
C17 C 0.1298(4) 0.1799(2) 0.15695(17) 0.0318(8) Uani 1 1 d .
H17 H 0.0576 0.1720 0.1239 0.038 Uiso 1 1 calc R
C18 C 0.0832(4) 0.1658(2) 0.20850(18) 0.0324(8) Uani 1 1 d .
H18 H -0.0226 0.1495 0.2108 0.039 Uiso 1 1 calc R
C19 C 0.1882(5) 0.1750(2) 0.25641(17) 0.0333(9) Uani 1 1 d .
H19 H 0.1559 0.1636 0.2915 0.040 Uiso 1 1 calc R
C20 C 0.3417(4) 0.2011(2) 0.25388(15) 0.0259(7) Uani 1 1 d .
H20 H 0.4139 0.2076 0.2872 0.031 Uiso 1 1 calc R
C21 C 1.0231(4) 0.24701(19) 0.40078(13) 0.0208(7) Uani 1 1 d .
C22 C 0.9446(5) 0.1969(2) 0.42987(13) 0.0256(7) Uani 1 1 d .
C23 C 0.7732(5) 0.1929(2) 0.44096(16) 0.0341(9) Uani 1 1 d .
H23A H 0.7412 0.2377 0.4583 0.041 Uiso 1 1 calc R
H23B H 0.7003 0.1846 0.4059 0.041 Uiso 1 1 calc R
C24 C 0.9075(6) 0.0906(2) 0.47734(17) 0.0460(11) Uani 1 1 d .
H24A H 0.8815 0.0478 0.4538 0.055 Uiso 1 1 calc R
H24B H 0.9511 0.0750 0.5154 0.055 Uiso 1 1 calc R
C25 C 1.0246(5) 0.1368(2) 0.45330(15) 0.0337(9) Uani 1 1 d .
C26 C 1.1847(5) 0.1259(2) 0.45028(16) 0.0389(10) Uani 1 1 d .
H26 H 1.2377 0.0845 0.4663 0.047 Uiso 1 1 calc R
C27 C 1.2669(5) 0.1760(2) 0.42358(17) 0.0388(10) Uani 1 1 d .
H27 H 1.3782 0.1698 0.4220 0.047 Uiso 1 1 calc R
C28 C 1.1878(5) 0.2361(2) 0.39877(15) 0.0289(8) Uani 1 1 d .
H28 H 1.2461 0.2700 0.3803 0.035 Uiso 1 1 calc R
C29 C 1.0643(4) 0.38039(18) 0.34555(13) 0.0204(7) Uani 1 1 d .
C30 C 1.0925(4) 0.44685(19) 0.37153(14) 0.0240(7) Uani 1 1 d .
H30 H 1.0357 0.4600 0.4014 0.029 Uiso 1 1 calc R
C31 C 1.2029(4) 0.4935(2) 0.35385(15) 0.0294(8) Uani 1 1 d .
H31 H 1.2204 0.5388 0.3714 0.035 Uiso 1 1 calc R
C32 C 1.2875(5) 0.4750(2) 0.31110(17) 0.0355(9) Uani 1 1 d .
H32 H 1.3626 0.5075 0.2991 0.043 Uiso 1 1 calc R
C33 C 1.2631(5) 0.4091(3) 0.28569(17) 0.0386(10) Uani 1 1 d .
H33 H 1.3234 0.3957 0.2568 0.046 Uiso 1 1 calc R
C34 C 1.1509(5) 0.3627(2) 0.30227(16) 0.0302(8) Uani 1 1 d .
H34 H 1.1325 0.3180 0.2839 0.036 Uiso 1 1 calc R
C35 C 0.8099(4) 0.36116(18) 0.41396(13) 0.0202(7) Uani 1 1 d .
C36 C 0.6481(4) 0.3794(2) 0.40331(14) 0.0238(7) Uani 1 1 d .
H36 H 0.5903 0.3709 0.3674 0.029 Uiso 1 1 calc R
C37 C 0.5714(4) 0.4098(2) 0.44452(15) 0.0317(9) Uani 1 1 d .
H37 H 0.4611 0.4220 0.4368 0.038 Uiso 1 1 calc R
C38 C 0.6542(5) 0.4228(2) 0.49711(15) 0.0345(9) Uani 1 1 d .
H38 H 0.6009 0.4440 0.5252 0.041 Uiso 1 1 calc R
C39 C 0.8149(5) 0.4047(2) 0.50848(14) 0.0299(8) Uani 1 1 d .
H39 H 0.8718 0.4131 0.5445 0.036 Uiso 1 1 calc R
C40 C 0.8926(4) 0.3744(2) 0.46720(14) 0.0253(7) Uani 1 1 d .
H40 H 1.0030 0.3625 0.4751 0.030 Uiso 1 1 calc R
C41 C 1.0081(6) 0.3770(3) 0.1516(2) 0.0474(11) Uani 1 1 d .
H41 H 1.0213 0.3357 0.1745 0.057 Uiso 1 1 calc R
C42 C 0.9794(6) 0.4426(3) 0.1744(2) 0.0501(12) Uani 1 1 d .
H42 H 0.9765 0.4469 0.2133 0.060 Uiso 1 1 calc R
C43 C 0.9547(6) 0.5025(3) 0.1403(3) 0.0614(15) Uani 1 1 d .
H43 H 0.9322 0.5475 0.1557 0.074 Uiso 1 1 calc R
C44 C 0.9631(6) 0.4960(4) 0.0851(3) 0.0689(18) Uani 1 1 d .
H44 H 0.9464 0.5369 0.0618 0.083 Uiso 1 1 calc R
C45 C 0.9954(6) 0.4313(4) 0.0621(2) 0.0630(16) Uani 1 1 d .
H45 H 1.0025 0.4278 0.0233 0.076 Uiso 1 1 calc R
C46 C 1.0174(5) 0.3718(3) 0.0955(2) 0.0508(12) Uani 1 1 d .
H46 H 1.0390 0.3270 0.0798 0.061 Uiso 1 1 calc R

loop_
_atom_site_aniso_label
_atom_site_aniso_U_11
_atom_site_aniso_U_22
_atom_site_aniso_U_33
_atom_site_aniso_U_23
_atom_site_aniso_U_13
_atom_site_aniso_U_12
Ir1 0.01856(8) 0.01446(9) 0.01510(8) -0.00006(4) 0.00291(5) -0.00103(5)
Cl1 0.0305(4) 0.0172(4) 0.0228(3) 0.0006(3) 0.0020(3) 0.0005(3)
P1 0.0198(4) 0.0155(4) 0.0170(3) -0.0010(3) 0.0030(3) -0.0006(3)
P2 0.0180(4) 0.0170(4) 0.0159(3) -0.0005(3) 0.0041(3) 0.0002(3)
O1 0.0294(13) 0.0153(12) 0.0226(11) 0.0010(9) 0.0022(10) 0.0003(10)
O2 0.082(3) 0.0304(17) 0.0562(19) 0.0129(15) 0.0391(19) -0.0020(16)
C1 0.0232(16) 0.0138(16) 0.0193(14) 0.0003(12) 0.0042(12) -0.0033(13)
C2 0.0283(17) 0.0129(15) 0.0237(15) 0.0008(12) 0.0015(13) 0.0018(13)
C3 0.0187(15) 0.0190(16) 0.0184(14) 0.0041(12) 0.0058(12) 0.0031(13)
C4 0.0225(16) 0.0220(17) 0.0213(15) -0.0015(13) 0.0063(13) -0.0021(14)
C5 0.0260(17) 0.0214(18) 0.0274(17) 0.0026(14) 0.0043(14) 0.0008(14)
C6 0.0294(18) 0.0258(19) 0.0231(16) 0.0039(14) 0.0004(14) 0.0011(15)
C7 0.0216(16) 0.0253(18) 0.0213(15) -0.0011(13) 0.0009(13) -0.0006(14)
C8 0.0221(16) 0.0186(17) 0.0204(14) -0.0007(13) 0.0080(12) -0.0011(13)
C9 0.0187(16) 0.0230(18) 0.0184(15) -0.0050(12) 0.0008(12) 0.0004(13)
C10 0.0235(17) 0.0263(19) 0.0206(15) -0.0018(14) 0.0023(13) -0.0006(14)
C11 0.0232(17) 0.039(2) 0.0203(16) -0.0018(15) 0.0063(13) 0.0003(15)
C12 0.0214(17) 0.040(2) 0.0233(16) -0.0110(15) -0.0009(13) 0.0068(15)
C13 0.0283(18) 0.0231(18) 0.0295(17) -0.0063(14) -0.0007(14) 0.0047(15)
C14 0.0229(17) 0.0254(19) 0.0240(16) -0.0008(14) 0.0015(13) 0.0022(14)
C15 0.0219(17) 0.0162(17) 0.0259(16) -0.0015(12) 0.0048(14) 0.0003(13)
C16 0.0235(18) 0.0259(19) 0.0312(18) 0.0000(15) 0.0003(15) -0.0019(15)
C17 0.0239(18) 0.025(2) 0.044(2) -0.0015(16) -0.0043(16) -0.0029(15)
C18 0.0219(17) 0.0229(19) 0.054(2) -0.0060(17) 0.0099(16) -0.0052(15)
C19 0.038(2) 0.027(2) 0.038(2) -0.0066(16) 0.0162(17) -0.0076(17)
C20 0.0276(18) 0.0236(18) 0.0282(17) -0.0037(14) 0.0097(14) -0.0048(15)
C21 0.0239(17) 0.0195(17) 0.0181(14) -0.0047(13) -0.0006(12) 0.0026(14)
C22 0.035(2) 0.0246(18) 0.0173(14) -0.0029(14) 0.0043(13) 0.0035(16)
C23 0.046(2) 0.027(2) 0.0323(19) 0.0053(16) 0.0168(17) -0.0025(18)
C24 0.081(3) 0.029(2) 0.030(2) 0.0061(17) 0.015(2) 0.004(2)
C25 0.054(3) 0.024(2) 0.0215(16) -0.0005(14) 0.0000(16) 0.0011(18)
C26 0.053(3) 0.028(2) 0.0311(19) -0.0009(16) -0.0113(18) 0.0131(19)
C27 0.031(2) 0.042(3) 0.039(2) -0.0130(19) -0.0102(17) 0.0135(18)
C28 0.0263(18) 0.030(2) 0.0282(17) -0.0055(16) -0.0027(14) 0.0028(16)
C29 0.0177(15) 0.0225(17) 0.0208(14) 0.0002(13) 0.0025(12) -0.0009(13)
C30 0.0236(17) 0.0236(18) 0.0260(16) -0.0042(14) 0.0073(13) -0.0035(14)
C31 0.0300(19) 0.0235(19) 0.0352(19) -0.0059(15) 0.0064(15) -0.0064(15)
C32 0.033(2) 0.033(2) 0.042(2) -0.0030(18) 0.0128(17) -0.0112(17)
C33 0.037(2) 0.042(3) 0.043(2) -0.0117(18) 0.0259(19) -0.0105(18)
C34 0.0314(19) 0.028(2) 0.0347(19) -0.0088(16) 0.0182(16) -0.0064(16)
C35 0.0210(16) 0.0218(17) 0.0187(14) 0.0012(13) 0.0052(12) -0.0002(13)
C36 0.0200(16) 0.0295(19) 0.0218(15) 0.0002(14) 0.0031(13) 0.0015(14)
C37 0.0245(18) 0.045(2) 0.0273(17) -0.0018(17) 0.0096(14) 0.0096(17)
C38 0.035(2) 0.044(2) 0.0265(17) -0.0051(17) 0.0121(16) 0.0091(18)
C39 0.0325(19) 0.037(2) 0.0202(15) -0.0072(15) 0.0050(14) 0.0043(17)
C40 0.0255(17) 0.0299(19) 0.0207(16) -0.0036(14) 0.0043(13) 0.0027(15)
C41 0.041(2) 0.045(3) 0.059(3) 0.005(2) 0.015(2) 0.002(2)
C42 0.049(3) 0.054(3) 0.053(3) 0.011(2) 0.025(2) 0.012(2)
C43 0.054(3) 0.049(3) 0.089(4) 0.016(3) 0.039(3) 0.014(3)
C44 0.045(3) 0.086(5) 0.078(4) 0.042(4) 0.019(3) 0.015(3)
C45 0.036(3) 0.107(5) 0.046(3) 0.010(3) 0.003(2) -0.007(3)
C46 0.032(2) 0.061(3) 0.058(3) -0.009(3) 0.002(2) -0.009(2)

loop_
_atom_type_symbol
_atom_type_description
_atom_type_scat_dispersion_real
_atom_type_scat_dispersion_imag
_atom_type_scat_source
C C 0.0181 0.0091 'International Tables Vol C Tables 4.2.6.8 and 6.1.1.4'
H H 0.0000 0.0000 'International Tables Vol C Tables 4.2.6.8 and 6.1.1.4'
Cl Cl 0.3639 0.7018 'International Tables Vol C Tables 4.2.6.8 and 6.1.1.4'
Ir Ir -4.7710 6.5667 'International Tables Vol C Tables 4.2.6.8 and 6.1.1.4'
O O 0.0492 0.0322 'International Tables Vol C Tables 4.2.6.8 and 6.1.1.4'
P P 0.2955 0.4335 'International Tables Vol C Tables 4.2.6.8 and 6.1.1.4'

loop_
_geom_angle_atom_site_label_1
_geom_angle_atom_site_label_2
_geom_angle_atom_site_label_3
_geom_angle
P1 Ir1 Cl1 91.27(3)
P2 Ir1 Cl1 95.87(3)
P2 Ir1 P1 172.85(3)
C1 Ir1 Cl1 174.53(10)
C1 Ir1 P1 83.38(10)
C1 Ir1 P2 89.49(10)
C8 P1 Ir1 102.60(11)
C9 P1 Ir1 121.57(11)
C9 P1 C8 106.61(15)
C15 P1 Ir1 118.70(12)
C15 P1 C8 104.09(15)
C15 P1 C9 101.59(15)
C21 P2 Ir1 115.84(11)
C29 P2 Ir1 112.39(10)
C29 P2 C21 103.85(15)
C35 P2 Ir1 116.10(11)
C35 P2 C21 102.00(15)
C35 P2 C29 105.23(15)
C1 O1 C2 111.7(2)
C24 O2 C23 109.7(3)
O1 C1 Ir1 131.3(2)
O1 C1 C3 106.4(3)
C3 C1 Ir1 122.2(2)
O1 C2 H2A 111.0
O1 C2 H2B 111.0
O1 C2 C4 103.8(3)
H2A C2 H2B 109.0
C4 C2 H2A 111.0
C4 C2 H2B 111.0
C4 C3 C1 111.4(3)
C4 C3 C8 125.0(3)
C8 C3 C1 123.5(3)
C3 C4 C2 106.5(3)
C3 C4 C5 119.0(3)
C5 C4 C2 134.5(3)
C4 C5 H5 121.4
C4 C5 C6 117.1(3)
C6 C5 H5 121.4
C5 C6 H6 118.5
C5 C6 C7 123.0(3)
C7 C6 H6 118.5
C6 C7 H7 120.3
C8 C7 C6 119.4(3)
C8 C7 H7 120.3
C3 C8 P1 108.3(2)
C3 C8 C7 116.5(3)
C7 C8 P1 135.0(3)
C10 C9 P1 122.7(3)
C10 C9 C14 119.2(3)
C14 C9 P1 118.1(3)
C9 C10 H10 120.1
C11 C10 C9 119.7(4)
C11 C10 H10 120.1
C10 C11 H11 119.5
C12 C11 C10 121.0(3)
C12 C11 H11 119.5
C11 C12 H12 120.2
C11 C12 C13 119.5(3)
C13 C12 H12 120.2
C12 C13 H13 120.1
C14 C13 C12 119.8(3)
C14 C13 H13 120.1
C9 C14 H14 119.7
C13 C14 C9 120.7(3)
C13 C14 H14 119.7
C16 C15 P1 120.5(3)
C20 C15 P1 120.0(3)
C20 C15 C16 119.3(3)
C15 C16 H16 119.9
C17 C16 C15 120.2(4)
C17 C16 H16 119.9
C16 C17 H17 120.2
C18 C17 C16 119.5(4)
C18 C17 H17 120.2
C17 C18 H18 119.7
C19 C18 C17 120.6(3)
C19 C18 H18 119.7
C18 C19 H19 119.8
C18 C19 C20 120.3(4)
C20 C19 H19 119.8
C15 C20 C19 119.9(3)
C15 C20 H20 120.1
C19 C20 H20 120.1
C22 C21 P2 120.4(3)
C22 C21 C28 117.1(3)
C28 C21 P2 122.1(3)
C21 C22 C23 130.9(3)
C21 C22 C25 121.0(4)
C25 C22 C23 108.1(3)
O2 C23 C22 104.8(3)
O2 C23 H23A 110.8
O2 C23 H23B 110.8
C22 C23 H23A 110.8
C22 C23 H23B 110.8
H23A C23 H23B 108.9
O2 C24 H24A 110.7
O2 C24 H24B 110.7
O2 C24 C25 105.4(3)
H24A C24 H24B 108.8
C25 C24 H24A 110.7
C25 C24 H24B 110.7
C22 C25 C24 108.6(4)
C26 C25 C22 121.5(4)
C26 C25 C24 129.8(4)
C25 C26 H26 120.6
C25 C26 C27 118.8(4)
C27 C26 H26 120.6
C26 C27 H27 119.7
C26 C27 C28 120.6(4)
C28 C27 H27 119.7
C21 C28 H28 119.5
C27 C28 C21 121.1(4)
C27 C28 H28 119.5
C30 C29 P2 124.4(3)
C34 C29 P2 117.1(3)
C34 C29 C30 118.3(3)
C29 C30 H30 119.9
C31 C30 C29 120.2(3)
C31 C30 H30 119.9
C30 C31 H31 119.7
C32 C31 C30 120.6(4)
C32 C31 H31 119.7
C31 C32 H32 120.1
C31 C32 C33 119.9(4)
C33 C32 H32 120.1
C32 C33 H33 120.0
C34 C33 C32 120.0(3)
C34 C33 H33 120.0
C29 C34 H34 119.5
C33 C34 C29 121.0(4)
C33 C34 H34 119.5
C36 C35 P2 120.8(2)
C36 C35 C40 118.6(3)
C40 C35 P2 120.5(3)
C35 C36 H36 119.8
C37 C36 C35 120.5(3)
C37 C36 H36 119.8
C36 C37 H37 119.8
C36 C37 C38 120.5(3)
C38 C37 H37 119.8
C37 C38 H38 120.1
C39 C38 C37 119.8(3)
C39 C38 H38 120.1
C38 C39 H39 120.0
C40 C39 C38 119.9(3)
C40 C39 H39 120.0
C35 C40 H40 119.7
C39 C40 C35 120.7(3)
C39 C40 H40 119.7
C42 C41 H41 120.2
C46 C41 H41 120.2
C46 C41 C42 119.6(5)
C41 C42 H42 120.0
C41 C42 C43 120.1(5)
C43 C42 H42 120.0
C42 C43 H43 120.3
C44 C43 C42 119.3(6)
C44 C43 H43 120.3
C43 C44 H44 119.4
C43 C44 C45 121.2(5)
C45 C44 H44 119.4
C44 C45 H45 120.2
C46 C45 C44 119.6(5)
C46 C45 H45 120.2
C41 C46 C45 120.3(5)
C41 C46 H46 119.9
C45 C46 H46 119.9

loop_
_geom_bond_atom_site_label_1
_geom_bond_atom_site_label_2
_geom_bond_distance
Ir1 Cl1 2.3869(8)
Ir1 P1 2.3222(8)
Ir1 P2 2.2876(8)
Ir1 C1 1.883(3)
P1 C8 1.834(3)
P1 C9 1.826(3)
P1 C15 1.817(4)
P2 C21 1.827(3)
P2 C29 1.825(3)
P2 C35 1.823(3)
O1 C1 1.353(4)
O1 C2 1.468(4)
O2 C23 1.437(5)
O2 C24 1.420(6)
C1 C3 1.459(4)
C2 H2A 0.9900
C2 H2B 0.9900
C2 C4 1.507(4)
C3 C4 1.370(5)
C3 C8 1.385(5)
C4 C5 1.390(5)
C5 H5 0.9500
C5 C6 1.395(5)
C6 H6 0.9500
C6 C7 1.399(5)
C7 H7 0.9500
C7 C8 1.385(5)
C9 C10 1.391(5)
C9 C14 1.400(5)
C10 H10 0.9500
C10 C11 1.390(5)
C11 H11 0.9500
C11 C12 1.380(5)
C12 H12 0.9500
C12 C13 1.395(5)
C13 H13 0.9500
C13 C14 1.383(5)
C14 H14 0.9500
C15 C16 1.397(5)
C15 C20 1.390(5)
C16 H16 0.9500
C16 C17 1.392(5)
C17 H17 0.9500
C17 C18 1.382(6)
C18 H18 0.9500
C18 C19 1.372(6)
C19 H19 0.9500
C19 C20 1.390(5)
C20 H20 0.9500
C21 C22 1.392(5)
C21 C28 1.409(5)
C22 C23 1.504(5)
C22 C25 1.393(5)
C23 H23A 0.9900
C23 H23B 0.9900
C24 H24A 0.9900
C24 H24B 0.9900
C24 C25 1.487(6)
C25 C26 1.375(6)
C26 H26 0.9500
C26 C27 1.378(6)
C27 H27 0.9500
C27 C28 1.400(6)
C28 H28 0.9500
C29 C30 1.400(5)
C29 C34 1.393(5)
C30 H30 0.9500
C30 C31 1.385(5)
C31 H31 0.9500
C31 C32 1.376(5)
C32 H32 0.9500
C32 C33 1.382(6)
C33 H33 0.9500
C33 C34 1.382(5)
C34 H34 0.9500
C35 C36 1.394(5)
C35 C40 1.402(4)
C36 H36 0.9500
C36 C37 1.381(5)
C37 H37 0.9500
C37 C38 1.388(5)
C38 H38 0.9500
C38 C39 1.386(5)
C39 H39 0.9500
C39 C40 1.386(5)
C40 H40 0.9500
C41 H41 0.9500
C41 C42 1.381(7)
C41 C46 1.372(7)
C42 H42 0.9500
C42 C43 1.390(7)
C43 H43 0.9500
C43 C44 1.353(8)
C44 H44 0.9500
C44 C45 1.376(9)
C45 H45 0.9500
C45 C46 1.375(8)
C46 H46 0.9500

loop_
_geom_torsion_atom_site_label_1
_geom_torsion_atom_site_label_2
_geom_torsion_atom_site_label_3
_geom_torsion_atom_site_label_4
_geom_torsion
Ir1 P1 C8 C3 -0.4(2)
Ir1 P1 C8 C7 -174.8(3)
Ir1 P1 C9 C10 -99.1(3)
Ir1 P1 C9 C14 80.3(3)
Ir1 P1 C15 C16 177.9(2)
Ir1 P1 C15 C20 2.1(3)
Ir1 P2 C21 C22 -69.8(3)
Ir1 P2 C21 C28 103.2(3)
Ir1 P2 C29 C30 127.8(3)
Ir1 P2 C29 C34 -47.4(3)
Ir1 P2 C35 C36 -8.2(3)
Ir1 P2 C35 C40 169.2(2)
Ir1 C1 C3 C4 176.9(2)
Ir1 C1 C3 C8 -0.5(5)
P1 Ir1 C1 O1 176.5(3)
P1 Ir1 C1 C3 0.1(2)
P1 C9 C10 C11 179.0(3)
P1 C9 C14 C13 -178.4(3)
P1 C15 C16 C17 -173.8(3)
P1 C15 C20 C19 174.0(3)
P2 Ir1 C1 O1 -4.0(3)
P2 Ir1 C1 C3 179.6(3)
P2 C21 C22 C23 -7.9(5)
P2 C21 C22 C25 170.0(3)
P2 C21 C28 C27 -171.2(3)
P2 C29 C30 C31 -174.5(3)
P2 C29 C34 C33 176.1(3)
P2 C35 C36 C37 177.4(3)
P2 C35 C40 C39 -177.2(3)
O1 C1 C3 C4 -0.3(4)
O1 C1 C3 C8 -177.7(3)
O1 C2 C4 C3 -4.0(3)
O1 C2 C4 C5 174.8(4)
O2 C24 C25 C22 -13.3(4)
O2 C24 C25 C26 169.3(4)
C1 O1 C2 C4 4.1(4)
C1 C3 C4 C2 2.8(4)
C1 C3 C4 C5 -176.3(3)
C1 C3 C8 P1 0.6(4)
C1 C3 C8 C7 176.1(3)
C2 O1 C1 Ir1 -179.3(2)
C2 O1 C1 C3 -2.5(4)
C2 C4 C5 C6 -178.8(4)
C3 C4 C5 C6 -0.1(5)
C4 C3 C8 P1 -176.5(3)
C4 C3 C8 C7 -0.9(5)
C4 C5 C6 C7 -1.0(5)
C5 C6 C7 C8 1.2(5)
C6 C7 C8 P1 173.9(3)
C6 C7 C8 C3 -0.2(5)
C8 P1 C9 C10 17.7(3)
C8 P1 C9 C14 -162.9(3)
C8 P1 C15 C16 64.7(3)
C8 P1 C15 C20 -111.1(3)
C8 C3 C4 C2 -179.9(3)
C8 C3 C4 C5 1.1(5)
C9 P1 C8 C3 -129.2(2)
C9 P1 C8 C7 56.4(4)
C9 P1 C15 C16 -45.9(3)
C9 P1 C15 C20 138.3(3)
C9 C10 C11 C12 -0.4(5)
C10 C9 C14 C13 1.1(5)
C10 C11 C12 C13 0.6(5)
C11 C12 C13 C14 0.0(5)
C12 C13 C14 C9 -0.9(5)
C14 C9 C10 C11 -0.4(5)
C15 P1 C8 C3 123.9(2)
C15 P1 C8 C7 -50.5(4)
C15 P1 C9 C10 126.4(3)
C15 P1 C9 C14 -54.2(3)
C15 C16 C17 C18 -0.2(6)
C16 C15 C20 C19 -1.8(5)
C16 C17 C18 C19 -2.0(6)
C17 C18 C19 C20 2.2(6)
C18 C19 C20 C15 -0.3(6)
C20 C15 C16 C17 2.1(5)
C21 P2 C29 C30 -106.3(3)
C21 P2 C29 C34 78.6(3)
C21 P2 C35 C36 -135.1(3)
C21 P2 C35 C40 42.3(3)
C21 C22 C23 O2 -173.5(4)
C21 C22 C25 C24 -175.4(3)
C21 C22 C25 C26 2.3(5)
C22 C21 C28 C27 2.0(5)
C22 C25 C26 C27 0.3(6)
C23 O2 C24 C25 19.0(5)
C23 C22 C25 C24 2.9(4)
C23 C22 C25 C26 -179.4(4)
C24 O2 C23 C22 -17.1(4)
C24 C25 C26 C27 177.4(4)
C25 C22 C23 O2 8.4(4)
C25 C26 C27 C28 -1.6(6)
C26 C27 C28 C21 0.5(6)
C28 C21 C22 C23 178.8(4)
C28 C21 C22 C25 -3.3(5)
C29 P2 C21 C22 166.5(3)
C29 P2 C21 C28 -20.5(3)
C29 P2 C35 C36 116.7(3)
C29 P2 C35 C40 -65.8(3)
C29 C30 C31 C32 -0.8(6)
C30 C29 C34 C33 0.7(6)
C30 C31 C32 C33 -0.4(6)
C31 C32 C33 C34 1.7(7)
C32 C33 C34 C29 -1.8(7)
C34 C29 C30 C31 0.6(5)
C35 P2 C21 C22 57.3(3)
C35 P2 C21 C28 -129.8(3)
C35 P2 C29 C30 0.5(3)
C35 P2 C29 C34 -174.6(3)
C35 C36 C37 C38 0.2(6)
C36 C35 C40 C39 0.3(5)
C36 C37 C38 C39 -0.4(7)
C37 C38 C39 C40 0.6(6)
C38 C39 C40 C35 -0.6(6)
C40 C35 C36 C37 -0.1(5)
C41 C42 C43 C44 -1.6(8)
C42 C41 C46 C45 -1.2(7)
C42 C43 C44 C45 0.1(9)
C43 C44 C45 C46 0.9(8)
C44 C45 C46 C41 -0.4(8)
C46 C41 C42 C43 2.2(8)
